data_7125975
loop_
_publ_author_name
'Zhan, Shun-Ze'
'Li, Jing-Hong'
'Zhang, Guo-Hui'
'Li, Ming-De'
'Sun, Shanshan'
'Zheng, Ji'
'Ning, Guo-Hong'
'Li, Mian'
'Kuang, Dai-Bin'
'Wang, Xu-Dong'
'Li, Dan'

_publ_section_title
;
 Coordination disk-type nano-Saturn complexes.
;
_journal_issue 22
_journal_name_full 'Chemical communications (Cambridge, England)'
_journal_page_first 3325
_journal_page_last 3328
_journal_paper_doi 10.1039/d0cc00532k
_journal_volume 56
_journal_year 2020
_chemical_formula_moiety 'C40 H50 Cu10 N20, C70'
_chemical_formula_sum 'C110 H50 Cu10 N20'
_chemical_formula_weight 2287.20
_space_group_crystal_system triclinic
_space_group_IT_number 2
_space_group_name_Hall '-P 1'
_space_group_name_H-M_alt 'P -1'
_atom_sites_solution_hydrogens geom
_audit_creation_method SHELXL-2018/3
_audit_update_record
;
2019-07-26 deposited with the CCDC.	2020-02-11 downloaded from the CCDC.
;
_cell_angle_alpha 98.0350(10)
_cell_angle_beta 98.5660(10)
_cell_angle_gamma 108.3060(10)
_cell_formula_units_Z 2
_cell_length_a 16.2846(2)
_cell_length_b 16.37440(10)
_cell_length_c 16.56410(10)
_cell_measurement_reflns_used 51443
_cell_measurement_temperature 100(2)
_cell_measurement_theta_max 64.9940
_cell_measurement_theta_min 2.7570
_cell_volume 4063.83(7)
_computing_cell_refinement 'CrysAlisPro 1.171.39.28b (Rigaku OD, 2015)'
_computing_data_collection 'CrysAlisPro 1.171.39.28b (Rigaku OD, 2015)'
_computing_data_reduction 'CrysAlisPro 1.171.39.28b (Rigaku OD, 2015)'
_computing_structure_refinement 'SHELXL-2018/3 (Sheldrick, 2018)'
_computing_structure_solution 'SHELXT 2018/2 (Sheldrick, 2018)'
_diffrn_ambient_temperature 100(2)
_diffrn_measured_fraction_theta_full 0.975
_diffrn_measured_fraction_theta_max 0.975
_diffrn_measurement_device_type 'XtaLAB AFC12 (RINC): Kappa single'
_diffrn_measurement_method '\w scans'
_diffrn_radiation_type CuK\a
_diffrn_radiation_wavelength 1.54184
_diffrn_reflns_av_R_equivalents 0.0265
_diffrn_reflns_av_unetI/netI 0.0158
_diffrn_reflns_Laue_measured_fraction_full 0.975
_diffrn_reflns_Laue_measured_fraction_max 0.975
_diffrn_reflns_limit_h_max 18
_diffrn_reflns_limit_h_min -19
_diffrn_reflns_limit_k_max 19
_diffrn_reflns_limit_k_min -19
_diffrn_reflns_limit_l_max 17
_diffrn_reflns_limit_l_min -19
_diffrn_reflns_number 66609
_diffrn_reflns_point_group_measured_fraction_full 0.975
_diffrn_reflns_point_group_measured_fraction_max 0.975
_diffrn_reflns_theta_full 65.342
_diffrn_reflns_theta_max 65.342
_diffrn_reflns_theta_min 2.753
_diffrn_source 'fine-focus sealed X-ray tube'
_exptl_absorpt_coefficient_mu 3.351
_exptl_absorpt_correction_T_max 1.00000
_exptl_absorpt_correction_T_min 0.67379
_exptl_absorpt_correction_type multi-scan
_exptl_absorpt_process_details
;
CrysAlisPro 1.171.39.28b (Rigaku Oxford Diffraction, 2015)
Empirical absorption correction using spherical harmonics,
 implemented in SCALE3 ABSPACK scaling algorithm.
;
_exptl_crystal_colour BLACK
_exptl_crystal_density_diffrn 1.869
_exptl_crystal_description BLOCK
_exptl_crystal_F_000 2280
_exptl_crystal_size_max 0.4
_exptl_crystal_size_mid 0.3
_exptl_crystal_size_min 0.2
_refine_diff_density_max 0.343
_refine_diff_density_min -0.420
_refine_diff_density_rms 0.062
_refine_ls_extinction_method none
_refine_ls_goodness_of_fit_ref 1.093
_refine_ls_hydrogen_treatment constr
_refine_ls_matrix_type full
_refine_ls_number_parameters 1271
_refine_ls_number_reflns 13601
_refine_ls_number_restraints 0
_refine_ls_restrained_S_all 1.093
_refine_ls_R_factor_all 0.0292
_refine_ls_R_factor_gt 0.0284
_refine_ls_shift/su_max 0.002
_refine_ls_shift/su_mean 0.000
_refine_ls_structure_factor_coef Fsqd
_refine_ls_weighting_details 'w=1/[\s^2^(Fo^2^)+(0.0361P)^2^+4.3387P] where P=(Fo^2^+2Fc^2^)/3'
_refine_ls_weighting_scheme calc
_refine_ls_wR_factor_gt 0.0761
_refine_ls_wR_factor_ref 0.0767
_reflns_Friedel_coverage 0.000
_reflns_number_gt 13223
_reflns_number_total 13601
_reflns_threshold_expression 'I > 2\s(I)'
_cod_data_source_file d0cc00532k2.cif
_cod_data_source_block C70-Saturn-100K
_cod_depositor_comments 'Adding full bibliography for 7125968--7125975.cif.'
_cod_original_cell_volume 4063.82(7)
_cod_database_code 7125975
_shelx_shelxl_version_number 2018/3
_shelx_space_group_comment
;
The symmetry employed for this shelxl refinement is uniquely defined
by the following loop, which should always be used as a source of
symmetry information in preference to the above space-group names.
They are only intended as comments.
;
_olex2_refinement_description
;
1. Fixed Uiso
 At 1.2 times of:
  All C(H) groups
 At 1.5 times of:
  All C(H,H,H) groups
2.a Aromatic/amide H refined with riding coordinates:
 C1(H1), C2(H2), C5(H5), C6(H6), C9(H9), C10(H10), C13(H13), C14(H14),
 C17(H17), C18(H18), C21(H21), C22(H22), C25(H25), C26(H26), C29(H29), C30(H30),
  C33(H33), C34(H34), C37(H37), C38(H38)
2.b Idealised Me refined as rotating group:
 C4(H4A,H4B,H4C), C8(H8A,H8B,H8C), C12(H12A,H12B,H12C), C16(H16A,H16B,H16C),
 C20(H20A,H20B,H20C), C24(H24A,H24B,H24C), C28(H28A,H28B,H28C), C32(H32A,H32B,
 H32C), C36(H36A,H36B,H36C), C40(H40A,H40B,H40C)
;

loop_
_space_group_symop_operation_xyz
'x, y, z'
'-x, -y, -z'

loop_
_atom_site_label
_atom_site_type_symbol
_atom_site_fract_x
_atom_site_fract_y
_atom_site_fract_z
_atom_site_U_iso_or_equiv
_atom_site_adp_type
_atom_site_occupancy
_atom_site_site_symmetry_order
_atom_site_calc_flag
_atom_site_refinement_flags_posn
C1 C 0.68232(15) 0.44807(15) 0.91546(14) 0.0222(5) Uani 1 1 d .
H1 H 0.663821 0.463474 0.964025 0.027 Uiso 1 1 calc R
C2 C 0.76713(15) 0.46093(15) 0.90848(14) 0.0229(5) Uani 1 1 d .
H2 H 0.816551 0.486387 0.951520 0.027 Uiso 1 1 calc R
C3 C 0.68270(14) 0.39956(14) 0.78702(14) 0.0206(5) Uani 1 1 d .
C4 C 0.65314(16) 0.36372(16) 0.69597(14) 0.0263(5) Uani 1 1 d .
H4A H 0.593400 0.323700 0.684472 0.040 Uiso 1 1 calc GR
H4B H 0.690888 0.333327 0.677774 0.040 Uiso 1 1 calc GR
H4C H 0.656056 0.410971 0.666856 0.040 Uiso 1 1 calc GR
C5 C 1.04521(15) 0.42511(15) 0.77558(14) 0.0238(5) Uani 1 1 d .
H5 H 1.065885 0.434438 0.832724 0.029 Uiso 1 1 calc R
C6 C 1.09347(14) 0.41975(14) 0.71625(14) 0.0223(5) Uani 1 1 d .
H6 H 1.152716 0.424605 0.725799 0.027 Uiso 1 1 calc R
C7 C 0.96059(14) 0.40285(14) 0.65513(14) 0.0207(5) Uani 1 1 d .
C8 C 0.88059(15) 0.38656(16) 0.58919(15) 0.0267(5) Uani 1 1 d .
H8A H 0.841689 0.327145 0.582412 0.040 Uiso 1 1 calc GR
H8B H 0.898250 0.395947 0.537501 0.040 Uiso 1 1 calc GR
H8C H 0.850500 0.426133 0.605326 0.040 Uiso 1 1 calc GR
C9 C 1.18522(15) 0.41519(15) 0.41645(14) 0.0234(5) Uani 1 1 d .
H9 H 1.236196 0.426708 0.456359 0.028 Uiso 1 1 calc R
C10 C 1.18160(14) 0.41519(15) 0.33408(14) 0.0222(5) Uani 1 1 d .
H10 H 1.229720 0.427131 0.308108 0.027 Uiso 1 1 calc R
C11 C 1.04825(14) 0.38327(14) 0.35606(14) 0.0214(5) Uani 1 1 d .
C12 C 0.95090(15) 0.36227(16) 0.34175(16) 0.0285(5) Uani 1 1 d .
H12A H 0.936872 0.412841 0.330536 0.043 Uiso 1 1 calc GR
H12B H 0.930127 0.345952 0.390458 0.043 Uiso 1 1 calc GR
H12C H 0.922844 0.314455 0.295006 0.043 Uiso 1 1 calc GR
C13 C 1.08082(15) 0.32777(15) 0.01292(15) 0.0251(5) Uani 1 1 d .
H13 H 1.139890 0.333442 0.028880 0.030 Uiso 1 1 calc R
C14 C 1.03175(15) 0.29882(15) -0.06551(15) 0.0241(5) Uani 1 1 d .
H14 H 1.051407 0.281036 -0.112593 0.029 Uiso 1 1 calc R
C15 C 0.94839(15) 0.32941(14) 0.01632(14) 0.0218(5) Uani 1 1 d .
C16 C 0.87011(16) 0.33746(16) 0.04836(15) 0.0285(5) Uani 1 1 d .
H16A H 0.825880 0.337325 0.002952 0.043 Uiso 1 1 calc GR
H16B H 0.887413 0.391371 0.088315 0.043 Uiso 1 1 calc GR
H16C H 0.846499 0.288877 0.074485 0.043 Uiso 1 1 calc GR
C17 C 0.75620(15) 0.17103(15) -0.32419(14) 0.0241(5) Uani 1 1 d .
H17 H 0.806520 0.175173 -0.345895 0.029 Uiso 1 1 calc R
C18 C 0.67170(15) 0.13708(14) -0.36810(14) 0.0222(5) Uani 1 1 d .
H18 H 0.654253 0.113924 -0.424977 0.027 Uiso 1 1 calc R
C19 C 0.66936(15) 0.18004(14) -0.23901(14) 0.0211(5) Uani 1 1 d .
C20 C 0.63761(16) 0.19742(16) -0.16018(15) 0.0264(5) Uani 1 1 d .
H20A H 0.576911 0.193564 -0.173478 0.040 Uiso 1 1 calc GR
H20B H 0.672852 0.255132 -0.129213 0.040 Uiso 1 1 calc GR
H20C H 0.642715 0.154712 -0.127326 0.040 Uiso 1 1 calc GR
C21 C 0.31562(15) 0.04195(14) -0.44490(15) 0.0239(5) Uani 1 1 d .
H21 H 0.333770 0.030864 -0.494681 0.029 Uiso 1 1 calc R
C22 C 0.23146(15) 0.03083(15) -0.43676(14) 0.0245(5) Uani 1 1 d .
H22 H 0.182184 0.011164 -0.480123 0.029 Uiso 1 1 calc R
C23 C 0.31571(14) 0.07772(14) -0.31377(14) 0.0214(5) Uani 1 1 d .
C24 C 0.34557(16) 0.10588(16) -0.22176(15) 0.0283(5) Uani 1 1 d .
H24A H 0.321202 0.149325 -0.202014 0.043 Uiso 1 1 calc GR
H24B H 0.408918 0.130355 -0.207843 0.043 Uiso 1 1 calc GR
H24C H 0.325854 0.056111 -0.196065 0.043 Uiso 1 1 calc GR
C25 C -0.04303(15) 0.05785(15) -0.29798(14) 0.0241(5) Uani 1 1 d .
H25 H -0.063763 0.045879 -0.355302 0.029 Uiso 1 1 calc R
C26 C -0.09121(15) 0.06646(15) -0.23911(14) 0.0241(5) Uani 1 1 d .
H26 H -0.150540 0.061259 -0.249208 0.029 Uiso 1 1 calc R
C27 C 0.04201(15) 0.08569(14) -0.17641(14) 0.0224(5) Uani 1 1 d .
C28 C 0.12171(16) 0.10389(17) -0.10953(15) 0.0289(5) Uani 1 1 d .
H28A H 0.145283 0.057215 -0.117996 0.043 Uiso 1 1 calc GR
H28B H 0.105385 0.107818 -0.056143 0.043 Uiso 1 1 calc GR
H28C H 0.165614 0.158326 -0.111512 0.043 Uiso 1 1 calc GR
C29 C -0.18219(15) 0.10442(15) 0.05731(15) 0.0242(5) Uani 1 1 d .
H29 H -0.230850 0.097192 0.016120 0.029 Uiso 1 1 calc R
C30 C -0.18244(15) 0.10582(15) 0.13920(15) 0.0260(5) Uani 1 1 d .
H30 H -0.231383 0.099347 0.163619 0.031 Uiso 1 1 calc R
C31 C -0.04951(15) 0.12408(14) 0.12135(14) 0.0230(5) Uani 1 1 d .
C32 C 0.04702(16) 0.13819(18) 0.13822(17) 0.0342(6) Uani 1 1 d .
H32A H 0.079290 0.197851 0.165942 0.051 Uiso 1 1 calc GR
H32B H 0.065174 0.126545 0.086550 0.051 Uiso 1 1 calc GR
H32C H 0.058707 0.099253 0.173041 0.051 Uiso 1 1 calc GR
C33 C -0.08442(15) 0.17036(15) 0.46495(15) 0.0250(5) Uani 1 1 d .
H33 H -0.143698 0.164449 0.450341 0.030 Uiso 1 1 calc R
C34 C -0.03550(15) 0.19284(15) 0.54357(15) 0.0244(5) Uani 1 1 d .
H34 H -0.055603 0.204828 0.592039 0.029 Uiso 1 1 calc R
C35 C 0.04861(15) 0.17391(14) 0.45778(14) 0.0229(5) Uani 1 1 d .
C36 C 0.12834(16) 0.17374(17) 0.42407(16) 0.0304(5) Uani 1 1 d .
H36A H 0.155471 0.229759 0.410369 0.046 Uiso 1 1 calc GR
H36B H 0.111410 0.128640 0.374914 0.046 Uiso 1 1 calc GR
H36C H 0.169565 0.162717 0.465200 0.046 Uiso 1 1 calc GR
C37 C 0.24072(15) 0.30649(15) 0.80003(14) 0.0237(5) Uani 1 1 d .
H37 H 0.190713 0.303195 0.822011 0.028 Uiso 1 1 calc R
C38 C 0.32527(15) 0.33779(14) 0.84371(14) 0.0217(5) Uani 1 1 d .
H38 H 0.343071 0.359798 0.900777 0.026 Uiso 1 1 calc R
C39 C 0.32678(14) 0.29681(14) 0.71380(14) 0.0208(5) Uani 1 1 d .
C40 C 0.35772(16) 0.28017(15) 0.63490(15) 0.0263(5) Uani 1 1 d .
H40A H 0.351450 0.322625 0.602145 0.039 Uiso 1 1 calc GR
H40B H 0.322937 0.222258 0.604105 0.039 Uiso 1 1 calc GR
H40C H 0.418711 0.284907 0.647611 0.039 Uiso 1 1 calc GR
Cu1 Cu 0.86594(2) 0.42313(2) 0.78462(2) 0.02180(8) Uani 1 1 d .
Cu2 Cu 1.06977(2) 0.39635(2) 0.53496(2) 0.02176(8) Uani 1 1 d .
Cu3 Cu 1.05870(2) 0.37750(2) 0.18088(2) 0.02299(8) Uani 1 1 d .
Cu4 Cu 0.85180(2) 0.25384(2) -0.15377(2) 0.02353(8) Uani 1 1 d .
Cu5 Cu 0.49278(2) 0.10664(2) -0.34067(2) 0.02258(8) Uani 1 1 d .
Cu6 Cu 0.13516(2) 0.06003(2) -0.30722(2) 0.02308(8) Uani 1 1 d .
Cu7 Cu -0.06620(2) 0.10436(2) -0.05794(2) 0.02440(8) Uani 1 1 d .
Cu8 Cu -0.06348(2) 0.13185(2) 0.29483(2) 0.02503(8) Uani 1 1 d .
Cu9 Cu 0.14462(2) 0.23321(2) 0.62899(2) 0.02387(8) Uani 1 1 d .
Cu10 Cu 0.50435(2) 0.36978(2) 0.81426(2) 0.02184(8) Uani 1 1 d .
N1 N 0.62799(12) 0.40825(12) 0.83837(12) 0.0210(4) Uani 1 1 d .
N2 N 0.76789(12) 0.42994(12) 0.82686(11) 0.0210(4) Uani 1 1 d .
N3 N 0.96025(12) 0.41438(12) 0.73694(12) 0.0220(4) Uani 1 1 d .
N4 N 1.03961(12) 0.40586(12) 0.63918(12) 0.0208(4) Uani 1 1 d .
N5 N 1.10044(12) 0.39519(12) 0.43110(12) 0.0213(4) Uani 1 1 d .
N6 N 1.09456(12) 0.39452(12) 0.29534(12) 0.0212(4) Uani 1 1 d .
N7 N 1.02792(12) 0.34749(12) 0.06534(12) 0.0235(4) Uani 1 1 d .
N8 N 0.94743(12) 0.30012(12) -0.06395(12) 0.0225(4) Uani 1 1 d .
N9 N 0.75487(12) 0.19848(12) -0.24155(12) 0.0226(4) Uani 1 1 d .
N10 N 0.61581(12) 0.14275(12) -0.31386(11) 0.0209(4) Uani 1 1 d .
N11 N 0.36999(12) 0.07260(12) -0.36664(12) 0.0221(4) Uani 1 1 d .
N12 N 0.23096(12) 0.05351(12) -0.35339(12) 0.0227(4) Uani 1 1 d .
N13 N 0.04216(12) 0.06989(12) -0.25820(12) 0.0226(4) Uani 1 1 d .
N14 N -0.03689(12) 0.08428(12) -0.16163(12) 0.0226(4) Uani 1 1 d .
N15 N -0.09773(12) 0.11549(12) 0.04522(12) 0.0230(4) Uani 1 1 d .
N16 N -0.09811(12) 0.11845(12) 0.18026(12) 0.0228(4) Uani 1 1 d .
N17 N -0.03112(12) 0.15773(12) 0.41016(12) 0.0237(4) Uani 1 1 d .
N18 N 0.04919(12) 0.19493(12) 0.53953(12) 0.0237(4) Uani 1 1 d .
N19 N 0.24160(12) 0.28029(12) 0.71714(12) 0.0223(4) Uani 1 1 d .
N20 N 0.38079(12) 0.33149(12) 0.78904(12) 0.0202(4) Uani 1 1 d .
C41 C 0.47734(15) 0.46718(13) 0.24446(15) 0.0218(5) Uani 1 1 d .
C42 C 0.65065(15) 0.46307(14) 0.22931(15) 0.0244(5) Uani 1 1 d .
C43 C 0.70405(14) 0.40578(15) 0.22465(16) 0.0255(5) Uani 1 1 d .
C44 C 0.70133(15) 0.22840(16) 0.22425(16) 0.0273(5) Uani 1 1 d .
C45 C 0.64511(16) 0.13967(16) 0.22827(16) 0.0277(5) Uani 1 1 d .
C46 C 0.46997(16) 0.03487(14) 0.24213(16) 0.0267(5) Uani 1 1 d .
C47 C 0.38169(16) 0.03684(14) 0.24952(16) 0.0277(5) Uani 1 1 d .
C48 C 0.27623(14) 0.14963(15) 0.25932(16) 0.0257(5) Uani 1 1 d .
C49 C 0.27797(14) 0.24009(15) 0.25987(16) 0.0245(5) Uani 1 1 d .
C50 C 0.38830(14) 0.41448(14) 0.25137(15) 0.0221(5) Uani 1 1 d .
C51 C 0.33035(14) 0.35648(15) 0.17951(15) 0.0233(5) Uani 1 1 d .
C52 C 0.27590(14) 0.27015(15) 0.18354(15) 0.0250(5) Uani 1 1 d .
C53 C 0.26663(15) 0.21264(16) 0.10565(15) 0.0281(5) Uani 1 1 d .
C54 C 0.31462(16) 0.26315(16) 0.05244(15) 0.0292(5) Uani 1 1 d .
C55 C 0.35479(16) 0.35239(16) 0.09894(15) 0.0268(5) Uani 1 1 d .
C56 C 0.50068(15) 0.45765(14) 0.16538(15) 0.0231(5) Uani 1 1 d .
C57 C 0.43829(16) 0.40245(15) 0.09218(15) 0.0256(5) Uani 1 1 d .
C58 C 0.48575(17) 0.36565(16) 0.03867(14) 0.0283(5) Uani 1 1 d .
C59 C 0.57729(16) 0.39786(15) 0.08073(15) 0.0265(5) Uani 1 1 d .
C60 C 0.58654(15) 0.45529(14) 0.15836(15) 0.0239(5) Uani 1 1 d .
C61 C 0.68955(15) 0.34626(16) 0.14922(16) 0.0261(5) Uani 1 1 d .
C62 C 0.62779(16) 0.34432(16) 0.07602(15) 0.0283(5) Uani 1 1 d .
C63 C 0.58917(17) 0.25575(17) 0.02944(15) 0.0301(5) Uani 1 1 d .
C64 C 0.62609(17) 0.20236(16) 0.07539(15) 0.0293(5) Uani 1 1 d .
C65 C 0.68810(15) 0.25820(16) 0.14873(16) 0.0274(5) Uani 1 1 d .
C66 C 0.58116(16) 0.08837(15) 0.15691(16) 0.0276(5) Uani 1 1 d .
C67 C 0.57315(17) 0.11881(16) 0.07926(15) 0.0305(5) Uani 1 1 d .
C68 C 0.48138(18) 0.08519(16) 0.03759(15) 0.0319(6) Uani 1 1 d .
C69 C 0.43299(17) 0.03513(15) 0.09095(16) 0.0305(5) Uani 1 1 d .
C70 C 0.49434(16) 0.03678(15) 0.16395(16) 0.0286(5) Uani 1 1 d .
C71 C 0.34975(16) 0.03709(15) 0.09781(16) 0.0309(6) Uani 1 1 d .
C72 C 0.31201(16) 0.09025(16) 0.05188(16) 0.0320(6) Uani 1 1 d .
C73 C 0.26500(15) 0.12750(16) 0.10535(16) 0.0303(5) Uani 1 1 d .
C74 C 0.27285(15) 0.09690(15) 0.18287(16) 0.0275(5) Uani 1 1 d .
C75 C 0.32499(15) 0.04091(14) 0.17808(16) 0.0279(5) Uani 1 1 d .
C76 C 0.50065(18) 0.22352(17) -0.01089(14) 0.0323(6) Uani 1 1 d .
C77 C 0.44765(18) 0.27974(17) -0.00622(14) 0.0313(6) Uani 1 1 d .
C78 C 0.36020(17) 0.22745(17) 0.00113(14) 0.0325(6) Uani 1 1 d .
C79 C 0.35851(18) 0.13858(17) 0.00080(15) 0.0334(6) Uani 1 1 d .
C80 C 0.44588(18) 0.13646(17) -0.00643(15) 0.0334(6) Uani 1 1 d .
C81 C 0.53976(16) 0.07119(15) 0.31287(16) 0.0278(5) Uani 1 1 d .
C82 C 0.52503(17) 0.10472(16) 0.39284(16) 0.0304(5) Uani 1 1 d .
C83 C 0.60310(17) 0.17748(17) 0.43613(16) 0.0319(6) Uani 1 1 d .
C84 C 0.66567(16) 0.18884(17) 0.38153(16) 0.0303(5) Uani 1 1 d .
C85 C 0.62645(16) 0.12286(16) 0.30594(16) 0.0288(5) Uani 1 1 d .
C86 C 0.71815(15) 0.27238(17) 0.37763(16) 0.0299(5) Uani 1 1 d .
C87 C 0.71066(15) 0.34838(17) 0.42810(15) 0.0306(5) Uani 1 1 d .
C88 C 0.72076(14) 0.41521(16) 0.37835(15) 0.0283(5) Uani 1 1 d .
C89 C 0.73502(14) 0.38109(16) 0.29852(16) 0.0275(5) Uani 1 1 d .
C90 C 0.73345(14) 0.29296(16) 0.29804(16) 0.0279(5) Uani 1 1 d .
C91 C 0.67012(15) 0.46925(15) 0.38276(15) 0.0273(5) Uani 1 1 d .
C92 C 0.60777(16) 0.45826(15) 0.43697(14) 0.0276(5) Uani 1 1 d .
C93 C 0.53072(16) 0.47229(14) 0.39415(14) 0.0252(5) Uani 1 1 d .
C94 C 0.54652(15) 0.49238(13) 0.31446(15) 0.0229(5) Uani 1 1 d .
C95 C 0.63256(15) 0.49071(14) 0.30725(15) 0.0238(5) Uani 1 1 d .
C96 C 0.44748(16) 0.42236(15) 0.40105(14) 0.0254(5) Uani 1 1 d .
C97 C 0.43683(16) 0.35564(16) 0.45108(14) 0.0271(5) Uani 1 1 d .
C98 C 0.35907(16) 0.28227(16) 0.40800(15) 0.0267(5) Uani 1 1 d .
C99 C 0.32191(14) 0.30427(15) 0.33273(15) 0.0242(5) Uani 1 1 d .
C100 C 0.37659(15) 0.39051(15) 0.32858(15) 0.0229(5) Uani 1 1 d .
C101 C 0.35747(16) 0.19738(16) 0.40762(15) 0.0275(5) Uani 1 1 d .
C102 C 0.43382(17) 0.18201(17) 0.45033(15) 0.0297(5) Uani 1 1 d .
C103 C 0.44191(17) 0.10710(16) 0.39988(16) 0.0291(5) Uani 1 1 d .
C104 C 0.37068(15) 0.07551(15) 0.32732(16) 0.0266(5) Uani 1 1 d .
C105 C 0.31850(15) 0.13120(15) 0.33213(16) 0.0271(5) Uani 1 1 d .
C106 C 0.59768(17) 0.39415(17) 0.48487(14) 0.0307(5) Uani 1 1 d .
C107 C 0.65065(17) 0.33743(17) 0.48012(15) 0.0319(6) Uani 1 1 d .
C108 C 0.59536(18) 0.24996(18) 0.48416(15) 0.0332(6) Uani 1 1 d .
C109 C 0.50866(18) 0.25265(18) 0.49164(14) 0.0309(5) Uani 1 1 d .
C110 C 0.51025(17) 0.34160(17) 0.49212(14) 0.0306(5) Uani 1 1 d .

loop_
_atom_site_aniso_label
_atom_site_aniso_U_11
_atom_site_aniso_U_22
_atom_site_aniso_U_33
_atom_site_aniso_U_23
_atom_site_aniso_U_13
_atom_site_aniso_U_12
C1 0.0241(12) 0.0256(11) 0.0209(11) 0.0075(9) 0.0088(9) 0.0109(9)
C2 0.0220(11) 0.0241(11) 0.0228(11) 0.0058(9) 0.0027(9) 0.0086(9)
C3 0.0203(11) 0.0190(11) 0.0256(12) 0.0084(9) 0.0062(9) 0.0083(9)
C4 0.0239(12) 0.0290(12) 0.0241(12) 0.0031(10) 0.0028(10) 0.0080(10)
C5 0.0201(11) 0.0270(12) 0.0237(11) 0.0066(9) 0.0016(9) 0.0081(9)
C6 0.0152(10) 0.0242(11) 0.0277(12) 0.0058(9) 0.0035(9) 0.0072(9)
C7 0.0172(11) 0.0206(11) 0.0244(11) 0.0038(9) 0.0034(9) 0.0074(9)
C8 0.0198(11) 0.0344(13) 0.0254(12) 0.0028(10) 0.0012(10) 0.0117(10)
C9 0.0159(11) 0.0258(12) 0.0262(12) 0.0011(9) 0.0011(9) 0.0073(9)
C10 0.0150(11) 0.0279(12) 0.0251(12) 0.0031(9) 0.0060(9) 0.0090(9)
C11 0.0171(11) 0.0219(11) 0.0247(11) 0.0036(9) 0.0043(9) 0.0065(9)
C12 0.0172(11) 0.0330(13) 0.0338(13) 0.0059(11) 0.0035(10) 0.0077(10)
C13 0.0196(11) 0.0264(12) 0.0299(12) 0.0056(10) 0.0061(10) 0.0081(9)
C14 0.0232(12) 0.0241(12) 0.0265(12) 0.0062(9) 0.0090(10) 0.0079(9)
C15 0.0229(11) 0.0193(11) 0.0228(11) 0.0048(9) 0.0033(9) 0.0069(9)
C16 0.0247(12) 0.0337(13) 0.0279(12) 0.0037(10) 0.0051(10) 0.0124(10)
C17 0.0233(12) 0.0301(12) 0.0235(11) 0.0084(10) 0.0083(9) 0.0124(10)
C18 0.0247(12) 0.0245(11) 0.0202(11) 0.0060(9) 0.0048(9) 0.0117(9)
C19 0.0225(11) 0.0185(11) 0.0251(12) 0.0070(9) 0.0068(9) 0.0088(9)
C20 0.0272(12) 0.0264(12) 0.0263(12) 0.0046(10) 0.0097(10) 0.0086(10)
C21 0.0262(12) 0.0200(11) 0.0258(12) 0.0035(9) 0.0093(10) 0.0068(9)
C22 0.0229(12) 0.0229(11) 0.0236(12) 0.0016(9) 0.0032(9) 0.0040(9)
C23 0.0212(11) 0.0176(10) 0.0270(12) 0.0059(9) 0.0063(9) 0.0077(9)
C24 0.0265(12) 0.0339(13) 0.0265(12) 0.0070(10) 0.0045(10) 0.0128(10)
C25 0.0221(11) 0.0271(12) 0.0222(11) 0.0058(9) 0.0019(9) 0.0081(9)
C26 0.0187(11) 0.0256(12) 0.0281(12) 0.0068(10) 0.0030(9) 0.0078(9)
C27 0.0208(11) 0.0179(11) 0.0257(12) 0.0016(9) 0.0023(9) 0.0051(9)
C28 0.0231(12) 0.0353(13) 0.0255(12) 0.0002(10) 0.0013(10) 0.0105(10)
C29 0.0172(11) 0.0243(11) 0.0280(12) -0.0018(9) -0.0002(9) 0.0078(9)
C30 0.0181(11) 0.0255(12) 0.0338(13) -0.0004(10) 0.0082(10) 0.0080(9)
C31 0.0176(11) 0.0218(11) 0.0282(12) 0.0040(9) 0.0050(9) 0.0054(9)
C32 0.0186(12) 0.0450(15) 0.0408(15) 0.0131(12) 0.0070(11) 0.0111(11)
C33 0.0188(11) 0.0249(12) 0.0305(12) 0.0054(10) 0.0053(10) 0.0064(9)
C34 0.0209(11) 0.0241(12) 0.0278(12) 0.0049(10) 0.0081(10) 0.0058(9)
C35 0.0216(11) 0.0187(11) 0.0259(12) 0.0030(9) 0.0050(9) 0.0042(9)
C36 0.0260(13) 0.0327(13) 0.0328(13) 0.0022(11) 0.0091(10) 0.0109(10)
C37 0.0199(11) 0.0278(12) 0.0259(12) 0.0086(10) 0.0081(9) 0.0088(9)
C38 0.0217(11) 0.0234(11) 0.0221(11) 0.0077(9) 0.0067(9) 0.0082(9)
C39 0.0196(11) 0.0158(10) 0.0275(12) 0.0067(9) 0.0060(9) 0.0051(9)
C40 0.0246(12) 0.0247(12) 0.0294(13) 0.0033(10) 0.0087(10) 0.0075(10)
Cu1 0.01653(16) 0.02693(18) 0.02413(17) 0.00600(14) 0.00694(13) 0.00879(13)
Cu2 0.01969(17) 0.02457(17) 0.02199(17) 0.00319(13) 0.00660(13) 0.00845(13)
Cu3 0.02168(17) 0.02638(18) 0.02045(17) 0.00317(13) 0.00240(13) 0.00911(14)
Cu4 0.02074(17) 0.02665(18) 0.02173(17) 0.00384(14) 0.00245(13) 0.00734(14)
Cu5 0.01813(17) 0.02309(17) 0.02915(18) 0.00790(14) 0.00590(14) 0.00902(13)
Cu6 0.01833(17) 0.02595(18) 0.02523(18) 0.00391(14) 0.00693(13) 0.00734(14)
Cu7 0.02440(18) 0.02590(18) 0.02386(18) 0.00316(14) 0.00792(14) 0.00931(14)
Cu8 0.02511(18) 0.02550(18) 0.02260(17) 0.00167(14) 0.00377(14) 0.00793(14)
Cu9 0.01774(17) 0.02587(18) 0.02483(18) 0.00240(14) 0.00220(13) 0.00519(14)
Cu10 0.01518(16) 0.02326(17) 0.02924(18) 0.00891(14) 0.00532(13) 0.00763(13)
N1 0.0188(9) 0.0213(9) 0.0264(10) 0.0096(8) 0.0058(8) 0.0092(8)
N2 0.0171(9) 0.0226(9) 0.0235(10) 0.0051(8) 0.0044(8) 0.0069(8)
N3 0.0183(9) 0.0236(10) 0.0251(10) 0.0065(8) 0.0054(8) 0.0076(8)
N4 0.0182(9) 0.0200(9) 0.0242(10) 0.0040(8) 0.0053(8) 0.0064(7)
N5 0.0171(9) 0.0222(9) 0.0243(10) 0.0024(8) 0.0041(8) 0.0071(8)
N6 0.0165(9) 0.0238(9) 0.0235(10) 0.0026(8) 0.0043(8) 0.0079(8)
N7 0.0219(10) 0.0249(10) 0.0232(10) 0.0039(8) 0.0043(8) 0.0077(8)
N8 0.0221(10) 0.0229(10) 0.0228(10) 0.0054(8) 0.0053(8) 0.0072(8)
N9 0.0222(10) 0.0240(10) 0.0222(10) 0.0051(8) 0.0049(8) 0.0084(8)
N10 0.0213(9) 0.0198(9) 0.0239(10) 0.0075(8) 0.0058(8) 0.0084(8)
N11 0.0214(10) 0.0194(9) 0.0280(10) 0.0070(8) 0.0070(8) 0.0086(8)
N12 0.0204(10) 0.0218(9) 0.0251(10) 0.0037(8) 0.0057(8) 0.0058(8)
N13 0.0206(10) 0.0233(10) 0.0233(10) 0.0038(8) 0.0052(8) 0.0067(8)
N14 0.0213(10) 0.0214(9) 0.0248(10) 0.0032(8) 0.0056(8) 0.0073(8)
N15 0.0193(9) 0.0217(9) 0.0264(10) 0.0016(8) 0.0039(8) 0.0066(8)
N16 0.0195(9) 0.0234(10) 0.0244(10) 0.0008(8) 0.0054(8) 0.0072(8)
N17 0.0225(10) 0.0219(10) 0.0247(10) 0.0029(8) 0.0043(8) 0.0059(8)
N18 0.0198(10) 0.0223(10) 0.0263(10) 0.0030(8) 0.0039(8) 0.0045(8)
N19 0.0188(9) 0.0235(10) 0.0248(10) 0.0051(8) 0.0055(8) 0.0069(8)
N20 0.0176(9) 0.0177(9) 0.0264(10) 0.0069(8) 0.0059(8) 0.0062(7)
C41 0.0233(11) 0.0132(10) 0.0331(12) 0.0065(9) 0.0085(10) 0.0099(9)
C42 0.0189(11) 0.0165(11) 0.0362(13) 0.0073(10) 0.0102(10) 0.0009(9)
C43 0.0138(10) 0.0241(12) 0.0383(14) 0.0078(10) 0.0104(10) 0.0031(9)
C44 0.0167(11) 0.0317(13) 0.0405(14) 0.0076(11) 0.0112(10) 0.0156(10)
C45 0.0249(12) 0.0283(12) 0.0408(14) 0.0095(11) 0.0123(11) 0.0204(10)
C46 0.0315(13) 0.0133(10) 0.0409(14) 0.0093(10) 0.0120(11) 0.0115(9)
C47 0.0271(12) 0.0139(11) 0.0430(14) 0.0087(10) 0.0110(11) 0.0050(9)
C48 0.0113(10) 0.0239(12) 0.0419(14) 0.0091(10) 0.0094(10) 0.0030(9)
C49 0.0101(10) 0.0266(12) 0.0390(13) 0.0072(10) 0.0090(9) 0.0072(9)
C50 0.0201(11) 0.0186(11) 0.0340(13) 0.0061(9) 0.0081(10) 0.0137(9)
C51 0.0174(11) 0.0250(12) 0.0330(13) 0.0084(10) 0.0030(9) 0.0147(9)
C52 0.0108(10) 0.0271(12) 0.0377(13) 0.0055(10) 0.0013(9) 0.0094(9)
C53 0.0150(11) 0.0315(13) 0.0310(13) 0.0012(10) -0.0082(9) 0.0068(10)
C54 0.0248(12) 0.0343(13) 0.0256(12) 0.0045(10) -0.0083(10) 0.0126(10)
C55 0.0267(12) 0.0309(13) 0.0272(12) 0.0099(10) -0.0008(10) 0.0171(10)
C56 0.0263(12) 0.0174(11) 0.0310(12) 0.0115(9) 0.0079(10) 0.0114(9)
C57 0.0300(13) 0.0258(12) 0.0258(12) 0.0130(10) 0.0032(10) 0.0141(10)
C58 0.0389(14) 0.0334(13) 0.0197(11) 0.0137(10) 0.0095(10) 0.0166(11)
C59 0.0321(13) 0.0264(12) 0.0261(12) 0.0139(10) 0.0144(10) 0.0097(10)
C60 0.0249(12) 0.0185(11) 0.0316(13) 0.0117(9) 0.0123(10) 0.0062(9)
C61 0.0187(11) 0.0282(12) 0.0359(13) 0.0106(10) 0.0170(10) 0.0072(9)
C62 0.0319(13) 0.0331(13) 0.0279(12) 0.0126(10) 0.0208(11) 0.0128(11)
C63 0.0407(15) 0.0359(14) 0.0220(12) 0.0076(10) 0.0191(11) 0.0179(12)
C64 0.0343(13) 0.0323(13) 0.0309(13) 0.0047(10) 0.0208(11) 0.0187(11)
C65 0.0207(11) 0.0309(13) 0.0393(14) 0.0083(11) 0.0193(10) 0.0143(10)
C66 0.0317(13) 0.0213(11) 0.0374(13) 0.0017(10) 0.0139(11) 0.0184(10)
C67 0.0392(14) 0.0274(13) 0.0308(13) -0.0018(10) 0.0164(11) 0.0186(11)
C68 0.0423(15) 0.0244(12) 0.0271(13) -0.0081(10) 0.0096(11) 0.0130(11)
C69 0.0379(14) 0.0162(11) 0.0329(13) -0.0076(10) 0.0068(11) 0.0084(10)
C70 0.0335(13) 0.0158(11) 0.0403(14) 0.0015(10) 0.0114(11) 0.0137(10)
C71 0.0291(13) 0.0169(11) 0.0361(14) -0.0076(10) -0.0013(11) 0.0025(10)
C72 0.0281(13) 0.0248(12) 0.0296(13) -0.0089(10) -0.0076(10) 0.0027(10)
C73 0.0155(11) 0.0267(12) 0.0368(14) -0.0019(10) -0.0073(10) 0.0000(9)
C74 0.0141(11) 0.0202(11) 0.0415(14) 0.0026(10) 0.0028(10) -0.0007(9)
C75 0.0215(12) 0.0141(11) 0.0410(14) 0.0006(10) 0.0049(10) -0.0007(9)
C76 0.0472(16) 0.0381(14) 0.0153(11) 0.0028(10) 0.0111(11) 0.0185(12)
C77 0.0418(15) 0.0399(14) 0.0151(11) 0.0071(10) 0.0040(10) 0.0182(12)
C78 0.0366(14) 0.0399(14) 0.0168(11) 0.0013(10) -0.0069(10) 0.0148(12)
C79 0.0377(14) 0.0347(14) 0.0181(12) -0.0080(10) -0.0069(10) 0.0106(11)
C80 0.0448(15) 0.0338(14) 0.0182(11) -0.0066(10) 0.0048(11) 0.0146(12)
C81 0.0317(13) 0.0223(12) 0.0395(14) 0.0157(10) 0.0112(11) 0.0174(10)
C82 0.0374(14) 0.0312(13) 0.0341(13) 0.0215(11) 0.0110(11) 0.0196(11)
C83 0.0331(14) 0.0400(14) 0.0297(13) 0.0173(11) 0.0011(11) 0.0205(12)
C84 0.0256(12) 0.0394(14) 0.0343(13) 0.0154(11) 0.0013(10) 0.0212(11)
C85 0.0264(12) 0.0297(13) 0.0401(14) 0.0139(11) 0.0073(11) 0.0201(10)
C86 0.0175(11) 0.0403(14) 0.0329(13) 0.0076(11) -0.0036(10) 0.0152(10)
C87 0.0188(11) 0.0384(14) 0.0276(12) 0.0018(11) -0.0105(10) 0.0092(10)
C88 0.0127(11) 0.0297(13) 0.0323(13) -0.0017(10) -0.0055(9) 0.0012(9)
C89 0.0096(10) 0.0289(12) 0.0397(14) 0.0038(11) 0.0030(10) 0.0029(9)
C90 0.0113(10) 0.0347(13) 0.0397(14) 0.0078(11) 0.0038(10) 0.0111(10)
C91 0.0207(11) 0.0200(11) 0.0289(12) -0.0064(9) -0.0042(10) -0.0010(9)
C92 0.0270(12) 0.0252(12) 0.0213(11) -0.0090(9) -0.0017(10) 0.0051(10)
C93 0.0302(13) 0.0180(11) 0.0243(12) -0.0070(9) 0.0040(10) 0.0093(10)
C94 0.0260(12) 0.0117(10) 0.0298(12) -0.0001(9) 0.0071(10) 0.0059(9)
C95 0.0188(11) 0.0148(10) 0.0321(12) 0.0008(9) 0.0028(9) 0.0006(9)
C96 0.0310(13) 0.0233(11) 0.0245(12) -0.0029(9) 0.0108(10) 0.0137(10)
C97 0.0339(13) 0.0321(13) 0.0182(11) 0.0006(10) 0.0120(10) 0.0144(11)
C98 0.0281(12) 0.0328(13) 0.0275(12) 0.0084(10) 0.0186(10) 0.0147(10)
C99 0.0177(11) 0.0279(12) 0.0333(13) 0.0061(10) 0.0145(10) 0.0123(9)
C100 0.0229(11) 0.0218(11) 0.0306(12) 0.0025(9) 0.0114(10) 0.0150(9)
C101 0.0283(12) 0.0324(13) 0.0296(13) 0.0137(10) 0.0196(10) 0.0119(10)
C102 0.0368(14) 0.0379(14) 0.0245(12) 0.0183(11) 0.0169(11) 0.0167(11)
C103 0.0345(13) 0.0275(12) 0.0334(13) 0.0200(10) 0.0142(11) 0.0127(11)
C104 0.0258(12) 0.0199(11) 0.0388(14) 0.0147(10) 0.0151(11) 0.0070(9)
C105 0.0208(11) 0.0244(12) 0.0395(14) 0.0138(10) 0.0156(10) 0.0050(9)
C106 0.0329(13) 0.0368(14) 0.0161(11) -0.0056(10) -0.0029(10) 0.0115(11)
C107 0.0305(13) 0.0415(15) 0.0186(11) 0.0017(10) -0.0071(10) 0.0127(11)
C108 0.0373(14) 0.0472(16) 0.0190(12) 0.0131(11) -0.0010(10) 0.0198(12)
C109 0.0405(15) 0.0429(15) 0.0158(11) 0.0118(10) 0.0088(10) 0.0193(12)
C110 0.0390(14) 0.0388(14) 0.0149(11) 0.0008(10) 0.0076(10) 0.0157(12)

loop_
_atom_type_symbol
_atom_type_description
_atom_type_scat_dispersion_real
_atom_type_scat_dispersion_imag
_atom_type_scat_source
C C 0.0181 0.0091 'International Tables Vol C Tables 4.2.6.8 and 6.1.1.4'
H H 0.0000 0.0000 'International Tables Vol C Tables 4.2.6.8 and 6.1.1.4'
Cu Cu -1.9646 0.5888 'International Tables Vol C Tables 4.2.6.8 and 6.1.1.4'
N N 0.0311 0.0180 'International Tables Vol C Tables 4.2.6.8 and 6.1.1.4'

loop_
_geom_angle_atom_site_label_1
_geom_angle_atom_site_label_2
_geom_angle_atom_site_label_3
_geom_angle
_geom_angle_site_symmetry_1
_geom_angle_site_symmetry_3
C2 C1 N1 108.6(2) . .
C1 C2 N2 108.6(2) . .
N1 C3 C4 124.1(2) . .
N1 C3 N2 112.3(2) . .
N2 C3 C4 123.6(2) . .
C6 C5 N3 108.6(2) . .
C5 C6 N4 108.38(19) . .
N3 C7 C8 123.4(2) . .
N4 C7 C8 123.9(2) . .
N4 C7 N3 112.72(19) . .
C10 C9 N5 108.5(2) . .
C9 C10 N6 108.52(19) . .
N5 C11 C12 124.3(2) . .
N6 C11 C12 123.4(2) . .
N6 C11 N5 112.24(19) . .
C14 C13 N7 108.2(2) . .
C13 C14 N8 108.6(2) . .
N7 C15 C16 123.5(2) . .
N7 C15 N8 112.0(2) . .
N8 C15 C16 124.4(2) . .
C18 C17 N9 108.5(2) . .
C17 C18 N10 108.4(2) . .
N9 C19 C20 123.0(2) . .
N9 C19 N10 112.81(19) . .
N10 C19 C20 124.1(2) . .
C22 C21 N11 108.5(2) . .
C21 C22 N12 108.7(2) . .
N11 C23 C24 124.1(2) . .
N12 C23 C24 123.6(2) . .
N12 C23 N11 112.4(2) . .
C26 C25 N13 108.5(2) . .
C25 C26 N14 108.2(2) . .
N13 C27 C28 123.6(2) . .
N14 C27 C28 123.9(2) . .
N14 C27 N13 112.5(2) . .
C30 C29 N15 108.6(2) . .
C29 C30 N16 108.6(2) . .
N15 C31 C32 123.9(2) . .
N16 C31 C32 123.8(2) . .
N16 C31 N15 112.32(19) . .
C34 C33 N17 108.4(2) . .
C33 C34 N18 108.5(2) . .
N17 C35 C36 123.9(2) . .
N17 C35 N18 112.1(2) . .
N18 C35 C36 123.9(2) . .
C38 C37 N19 108.3(2) . .
C37 C38 N20 108.6(2) . .
N19 C39 C40 123.3(2) . .
N19 C39 N20 112.5(2) . .
N20 C39 C40 124.2(2) . .
Cu4 Cu1 Cu3 148.224(15) 1_556 2_766
N2 Cu1 Cu3 89.21(6) . 2_766
N2 Cu1 Cu4 90.89(6) . 1_556
N3 Cu1 Cu3 91.70(6) . 2_766
N3 Cu1 Cu4 89.82(6) . 1_556
N3 Cu1 N2 177.05(8) . .
N5 Cu2 N4 175.89(8) . .
N6 Cu3 Cu1 82.66(6) . 2_766
N6 Cu3 N7 172.25(8) . .
N7 Cu3 Cu1 103.35(6) . 2_766
N8 Cu4 Cu1 97.64(6) . 1_554
N8 Cu4 N9 175.29(8) . .
N9 Cu4 Cu1 87.06(6) . 1_554
N11 Cu5 N10 178.97(8) . .
N12 Cu6 Cu8 96.66(6) . 2
N13 Cu6 Cu8 84.61(6) . 2
N13 Cu6 N12 177.96(8) . .
N15 Cu7 N14 175.75(8) . .
N16 Cu8 Cu6 98.34(6) . 2
N17 Cu8 Cu6 87.31(6) . 2
N17 Cu8 N16 173.28(8) . .
N18 Cu9 N19 175.57(8) . .
N20 Cu10 N1 179.41(8) . .
C1 N1 Cu10 126.30(15) . .
C3 N1 C1 105.23(18) . .
C3 N1 Cu10 128.38(16) . .
C2 N2 Cu1 126.49(15) . .
C3 N2 C2 105.30(18) . .
C3 N2 Cu1 128.00(16) . .
C5 N3 Cu1 129.03(16) . .
C7 N3 C5 105.07(18) . .
C7 N3 Cu1 125.70(15) . .
C6 N4 Cu2 128.00(15) . .
C7 N4 C6 105.24(18) . .
C7 N4 Cu2 126.73(16) . .
C9 N5 Cu2 125.89(16) . .
C11 N5 C9 105.20(19) . .
C11 N5 Cu2 128.66(15) . .
C10 N6 Cu3 122.72(15) . .
C11 N6 C10 105.49(18) . .
C11 N6 Cu3 131.53(15) . .
C13 N7 Cu3 125.79(16) . .
C15 N7 C13 105.67(19) . .
C15 N7 Cu3 128.04(16) . .
C14 N8 Cu4 124.96(16) . .
C15 N8 C14 105.45(19) . .
C15 N8 Cu4 128.98(16) . .
C17 N9 Cu4 127.29(16) . .
C19 N9 C17 105.20(19) . .
C19 N9 Cu4 127.45(16) . .
C18 N10 Cu5 126.80(16) . .
C19 N10 C18 105.11(18) . .
C19 N10 Cu5 128.09(15) . .
C21 N11 Cu5 127.36(15) . .
C23 N11 C21 105.23(18) . .
C23 N11 Cu5 127.29(16) . .
C22 N12 Cu6 127.13(16) . .
C23 N12 C22 105.26(19) . .
C23 N12 Cu6 127.34(16) . .
C25 N13 Cu6 127.47(16) . .
C27 N13 C25 105.16(19) . .
C27 N13 Cu6 127.28(16) . .
C26 N14 Cu7 127.48(16) . .
C27 N14 C26 105.61(19) . .
C27 N14 Cu7 126.90(16) . .
C29 N15 Cu7 125.00(16) . .
C31 N15 C29 105.14(19) . .
C31 N15 Cu7 129.35(16) . .
C30 N16 Cu8 124.74(16) . .
C31 N16 C30 105.40(19) . .
C31 N16 Cu8 129.73(16) . .
C33 N17 Cu8 126.10(16) . .
C35 N17 C33 105.58(19) . .
C35 N17 Cu8 128.18(16) . .
C34 N18 Cu9 125.47(16) . .
C35 N18 C34 105.47(19) . .
C35 N18 Cu9 128.62(16) . .
C37 N19 Cu9 127.02(15) . .
C39 N19 C37 105.59(19) . .
C39 N19 Cu9 127.39(16) . .
C38 N20 Cu10 127.05(16) . .
C39 N20 C38 105.03(18) . .
C39 N20 Cu10 127.82(15) . .
C56 C41 C50 118.1(2) . .
C94 C41 C50 119.0(2) . .
C94 C41 C56 116.7(2) . .
C60 C42 C43 118.4(2) . .
C95 C42 C43 118.5(2) . .
C95 C42 C60 116.3(2) . .
C61 C43 C42 118.4(2) . .
C61 C43 C89 116.7(2) . .
C89 C43 C42 118.4(2) . .
C65 C44 C45 118.1(2) . .
C90 C44 C45 118.6(2) . .
C90 C44 C65 116.7(2) . .
C66 C45 C44 118.6(2) . .
C85 C45 C44 118.5(2) . .
C85 C45 C66 116.6(2) . .
C70 C46 C47 118.7(2) . .
C70 C46 C81 116.2(2) . .
C81 C46 C47 118.7(2) . .
C75 C47 C46 118.5(2) . .
C75 C47 C104 116.5(2) . .
C104 C47 C46 118.3(2) . .
C74 C48 C49 118.4(2) . .
C74 C48 C105 116.5(2) . .
C105 C48 C49 118.4(2) . .
C52 C49 C48 118.4(2) . .
C99 C49 C48 118.5(2) . .
C99 C49 C52 116.4(2) . .
C51 C50 C41 118.7(2) . .
C100 C50 C41 118.0(2) . .
C100 C50 C51 116.6(2) . .
C50 C51 C52 121.0(2) . .
C50 C51 C55 121.6(2) . .
C52 C51 C55 107.8(2) . .
C49 C52 C51 121.1(2) . .
C49 C52 C53 121.6(2) . .
C51 C52 C53 107.9(2) . .
C54 C53 C52 108.9(2) . .
C73 C53 C52 119.7(2) . .
C73 C53 C54 119.9(2) . .
C53 C54 C55 106.7(2) . .
C78 C54 C53 120.6(2) . .
C78 C54 C55 120.1(2) . .
C54 C55 C51 108.7(2) . .
C57 C55 C51 119.7(2) . .
C57 C55 C54 120.0(2) . .
C41 C56 C57 121.9(2) . .
C41 C56 C60 120.6(2) . .
C60 C56 C57 108.3(2) . .
C55 C57 C56 119.8(2) . .
C55 C57 C58 120.0(2) . .
C56 C57 C58 108.3(2) . .
C59 C58 C57 107.0(2) . .
C77 C58 C57 120.4(2) . .
C77 C58 C59 119.9(2) . .
C60 C59 C58 108.6(2) . .
C62 C59 C58 120.4(2) . .
C62 C59 C60 119.9(2) . .
C42 C60 C56 121.5(2) . .
C42 C60 C59 121.7(2) . .
C56 C60 C59 107.8(2) . .
C43 C61 C62 121.7(2) . .
C43 C61 C65 121.2(2) . .
C65 C61 C62 107.6(2) . .
C59 C62 C61 119.6(2) . .
C59 C62 C63 120.1(2) . .
C63 C62 C61 108.9(2) . .
C62 C63 C64 106.9(2) . .
C76 C63 C62 120.2(2) . .
C76 C63 C64 120.2(2) . .
C65 C64 C63 108.6(2) . .
C67 C64 C63 119.8(2) . .
C67 C64 C65 119.8(2) . .
C44 C65 C61 120.8(2) . .
C44 C65 C64 122.0(2) . .
C61 C65 C64 107.9(2) . .
C45 C66 C67 121.8(2) . .
C45 C66 C70 120.9(2) . .
C70 C66 C67 107.7(2) . .
C64 C67 C66 119.5(2) . .
C64 C67 C68 120.2(2) . .
C68 C67 C66 108.7(2) . .
C69 C68 C67 106.8(2) . .
C80 C68 C67 120.1(2) . .
C80 C68 C69 120.5(2) . .
C70 C69 C68 108.8(2) . .
C71 C69 C68 120.1(2) . .
C71 C69 C70 119.8(2) . .
C46 C70 C66 121.4(2) . .
C46 C70 C69 121.5(2) . .
C66 C70 C69 108.0(2) . .
C69 C71 C72 119.8(2) . .
C69 C71 C75 119.9(2) . .
C75 C71 C72 108.6(2) . .
C73 C72 C71 106.8(2) . .
C79 C72 C71 120.2(2) . .
C79 C72 C73 120.8(2) . .
C53 C73 C72 119.6(2) . .
C53 C73 C74 119.8(2) . .
C72 C73 C74 108.8(2) . .
C48 C74 C73 121.7(2) . .
C48 C74 C75 121.1(2) . .
C75 C74 C73 107.8(2) . .
C47 C75 C71 121.3(2) . .
C47 C75 C74 121.1(2) . .
C74 C75 C71 108.0(2) . .
C63 C76 C77 119.8(2) . .
C63 C76 C80 119.7(2) . .
C80 C76 C77 107.8(2) . .
C58 C77 C76 119.6(2) . .
C58 C77 C78 119.5(2) . .
C78 C77 C76 108.2(2) . .
C54 C78 C77 120.0(2) . .
C54 C78 C79 119.6(2) . .
C77 C78 C79 108.1(2) . .
C72 C79 C78 119.6(2) . .
C72 C79 C80 120.0(2) . .
C78 C79 C80 107.6(2) . .
C68 C80 C76 120.1(2) . .
C68 C80 C79 119.4(2) . .
C76 C80 C79 108.2(2) . .
C46 C81 C82 121.6(2) . .
C46 C81 C85 121.3(2) . .
C85 C81 C82 107.9(2) . .
C81 C82 C83 108.7(2) . .
C103 C82 C81 119.7(2) . .
C103 C82 C83 119.9(2) . .
C82 C83 C84 106.9(2) . .
C108 C83 C82 120.3(2) . .
C108 C83 C84 120.2(2) . .
C85 C84 C83 108.5(2) . .
C86 C84 C83 119.8(2) . .
C86 C84 C85 119.8(2) . .
C45 C85 C81 121.0(2) . .
C45 C85 C84 121.5(2) . .
C81 C85 C84 108.0(2) . .
C84 C86 C87 120.2(2) . .
C84 C86 C90 119.6(2) . .
C90 C86 C87 108.5(2) . .
C88 C87 C86 107.0(2) . .
C107 C87 C86 119.9(2) . .
C107 C87 C88 120.6(2) . .
C89 C88 C87 108.6(2) . .
C91 C88 C87 119.9(2) . .
C91 C88 C89 119.5(2) . .
C43 C89 C88 122.0(2) . .
C43 C89 C90 120.8(2) . .
C90 C89 C88 108.0(2) . .
C44 C90 C86 121.7(2) . .
C44 C90 C89 121.3(2) . .
C89 C90 C86 107.9(2) . .
C88 C91 C92 119.8(2) . .
C88 C91 C95 119.5(2) . .
C92 C91 C95 108.8(2) . .
C91 C92 C93 107.1(2) . .
C106 C92 C91 120.7(2) . .
C106 C92 C93 119.9(2) . .
C94 C93 C92 108.3(2) . .
C96 C93 C92 120.2(2) . .
C96 C93 C94 119.9(2) . .
C41 C94 C93 121.4(2) . .
C41 C94 C95 121.4(2) . .
C95 C94 C93 108.2(2) . .
C42 C95 C91 121.9(2) . .
C42 C95 C94 121.1(2) . .
C94 C95 C91 107.6(2) . .
C93 C96 C97 120.0(2) . .
C93 C96 C100 119.7(2) . .
C100 C96 C97 108.5(2) . .
C96 C97 C98 106.9(2) . .
C110 C97 C96 120.2(2) . .
C110 C97 C98 120.5(2) . .
C99 C98 C97 108.6(2) . .
C101 C98 C97 120.1(2) . .
C101 C98 C99 119.6(2) . .
C49 C99 C98 121.9(2) . .
C49 C99 C100 121.2(2) . .
C100 C99 C98 107.8(2) . .
C50 C100 C96 121.7(2) . .
C50 C100 C99 121.2(2) . .
C99 C100 C96 108.2(2) . .
C98 C101 C102 119.9(2) . .
C98 C101 C105 119.9(2) . .
C105 C101 C102 108.6(2) . .
C103 C102 C101 106.9(2) . .
C109 C102 C101 120.0(2) . .
C109 C102 C103 120.6(2) . .
C82 C103 C102 119.8(2) . .
C82 C103 C104 119.8(2) . .
C102 C103 C104 108.9(2) . .
C47 C104 C103 121.7(2) . .
C47 C104 C105 121.1(2) . .
C105 C104 C103 107.8(2) . .
C48 C105 C101 121.5(2) . .
C48 C105 C104 121.1(2) . .
C104 C105 C101 107.9(2) . .
C92 C106 C107 119.6(2) . .
C92 C106 C110 120.0(2) . .
C110 C106 C107 107.9(2) . .
C87 C107 C106 119.6(2) . .
C87 C107 C108 120.0(2) . .
C108 C107 C106 107.9(2) . .
C83 C108 C107 119.8(2) . .
C83 C108 C109 119.9(2) . .
C109 C108 C107 108.0(2) . .
C102 C109 C108 119.5(2) . .
C102 C109 C110 120.1(2) . .
C110 C109 C108 108.1(2) . .
C97 C110 C106 119.7(2) . .
C97 C110 C109 119.4(2) . .
C106 C110 C109 108.2(2) . .

loop_
_geom_bond_atom_site_label_1
_geom_bond_atom_site_label_2
_geom_bond_distance
_geom_bond_site_symmetry_2
C1 C2 1.355(3) .
C1 N1 1.381(3) .
C2 N2 1.379(3) .
C3 C4 1.487(3) .
C3 N1 1.345(3) .
C3 N2 1.345(3) .
C5 C6 1.357(3) .
C5 N3 1.381(3) .
C6 N4 1.382(3) .
C7 C8 1.496(3) .
C7 N3 1.343(3) .
C7 N4 1.339(3) .
C9 C10 1.357(3) .
C9 N5 1.382(3) .
C10 N6 1.379(3) .
C11 C12 1.487(3) .
C11 N5 1.348(3) .
C11 N6 1.343(3) .
C13 C14 1.353(3) .
C13 N7 1.385(3) .
C14 N8 1.384(3) .
C15 C16 1.487(3) .
C15 N7 1.343(3) .
C15 N8 1.345(3) .
C17 C18 1.356(3) .
C17 N9 1.385(3) .
C18 N10 1.385(3) .
C19 C20 1.498(3) .
C19 N9 1.338(3) .
C19 N10 1.342(3) .
C21 C22 1.354(3) .
C21 N11 1.383(3) .
C22 N12 1.381(3) .
C23 C24 1.488(3) .
C23 N11 1.346(3) .
C23 N12 1.344(3) .
C25 C26 1.358(3) .
C25 N13 1.385(3) .
C26 N14 1.382(3) .
C27 C28 1.496(3) .
C27 N13 1.344(3) .
C27 N14 1.337(3) .
C29 C30 1.354(3) .
C29 N15 1.378(3) .
C30 N16 1.377(3) .
C31 C32 1.492(3) .
C31 N15 1.346(3) .
C31 N16 1.340(3) .
C33 C34 1.356(3) .
C33 N17 1.384(3) .
C34 N18 1.381(3) .
C35 C36 1.488(3) .
C35 N17 1.341(3) .
C35 N18 1.348(3) .
C37 C38 1.356(3) .
C37 N19 1.384(3) .
C38 N20 1.387(3) .
C39 C40 1.490(3) .
C39 N19 1.339(3) .
C39 N20 1.346(3) .
Cu1 Cu3 3.0401(5) 2_766
Cu1 Cu4 3.0395(5) 1_556
Cu1 N2 1.8640(18) .
Cu1 N3 1.8630(19) .
Cu2 N4 1.8631(19) .
Cu2 N5 1.8607(19) .
Cu3 N6 1.8529(19) .
Cu3 N7 1.8580(19) .
Cu4 N8 1.8618(19) .
Cu4 N9 1.8645(19) .
Cu5 N10 1.8651(19) .
Cu5 N11 1.8629(19) .
Cu6 Cu8 3.0371(5) 2
Cu6 N12 1.8620(19) .
Cu6 N13 1.8607(19) .
Cu7 N14 1.8629(19) .
Cu7 N15 1.8574(19) .
Cu8 N16 1.8587(19) .
Cu8 N17 1.8549(19) .
Cu9 N18 1.8564(19) .
Cu9 N19 1.8585(19) .
Cu10 N1 1.8718(18) .
Cu10 N20 1.8710(18) .
C41 C50 1.467(3) .
C41 C56 1.419(3) .
C41 C94 1.403(3) .
C42 C43 1.468(3) .
C42 C60 1.413(3) .
C42 C95 1.411(3) .
C43 C61 1.412(3) .
C43 C89 1.413(4) .
C44 C45 1.471(3) .
C44 C65 1.416(4) .
C44 C90 1.409(4) .
C45 C66 1.412(4) .
C45 C85 1.409(4) .
C46 C47 1.471(3) .
C46 C70 1.411(4) .
C46 C81 1.415(4) .
C47 C75 1.412(4) .
C47 C104 1.416(4) .
C48 C49 1.471(3) .
C48 C74 1.413(4) .
C48 C105 1.416(3) .
C49 C52 1.419(3) .
C49 C99 1.410(3) .
C50 C51 1.413(3) .
C50 C100 1.411(3) .
C51 C52 1.430(3) .
C51 C55 1.447(3) .
C52 C53 1.445(3) .
C53 C54 1.440(4) .
C53 C73 1.385(4) .
C54 C55 1.446(3) .
C54 C78 1.392(4) .
C55 C57 1.380(3) .
C56 C57 1.438(3) .
C56 C60 1.432(3) .
C57 C58 1.447(3) .
C58 C59 1.442(4) .
C58 C77 1.392(4) .
C59 C60 1.441(3) .
C59 C62 1.380(3) .
C61 C62 1.445(4) .
C61 C65 1.434(3) .
C62 C63 1.437(4) .
C63 C64 1.444(4) .
C63 C76 1.393(4) .
C64 C65 1.441(4) .
C64 C67 1.385(4) .
C66 C67 1.446(4) .
C66 C70 1.433(3) .
C67 C68 1.443(4) .
C68 C69 1.442(4) .
C68 C80 1.386(4) .
C69 C70 1.440(4) .
C69 C71 1.387(4) .
C71 C72 1.448(4) .
C71 C75 1.444(4) .
C72 C73 1.445(4) .
C72 C79 1.385(4) .
C73 C74 1.445(4) .
C74 C75 1.434(3) .
C76 C77 1.448(4) .
C76 C80 1.443(4) .
C77 C78 1.446(4) .
C78 C79 1.446(4) .
C79 C80 1.456(4) .
C81 C82 1.445(4) .
C81 C85 1.431(3) .
C82 C83 1.445(4) .
C82 C103 1.388(4) .
C83 C84 1.447(4) .
C83 C108 1.385(4) .
C84 C85 1.447(4) .
C84 C86 1.383(4) .
C86 C87 1.448(4) .
C86 C90 1.443(4) .
C87 C88 1.443(4) .
C87 C107 1.383(4) .
C88 C89 1.443(4) .
C88 C91 1.388(3) .
C89 C90 1.434(3) .
C91 C92 1.439(3) .
C91 C95 1.446(3) .
C92 C93 1.446(3) .
C92 C106 1.386(4) .
C93 C94 1.444(3) .
C93 C96 1.377(3) .
C94 C95 1.432(3) .
C96 C97 1.445(3) .
C96 C100 1.442(3) .
C97 C98 1.446(3) .
C97 C110 1.385(4) .
C98 C99 1.445(3) .
C98 C101 1.381(3) .
C99 C100 1.431(3) .
C101 C102 1.447(4) .
C101 C105 1.447(4) .
C102 C103 1.438(4) .
C102 C109 1.392(4) .
C103 C104 1.446(4) .
C104 C105 1.431(3) .
C106 C107 1.455(4) .
C106 C110 1.447(4) .
C107 C108 1.450(4) .
C108 C109 1.449(4) .
C109 C110 1.447(4) .
